data_1549851
loop_
_publ_author_name
'Liu, Chong'
'Eliseeva, Svetlana V.'
'Luo, Tian-Yi'
'Muldoon, Patrick F.'
'Petoud, St\'ephane'
'Rosi, Nathaniel L.'

_publ_section_title
;
 Near infrared excitation and emission in rare earth MOFs <i>via</i>
 encapsulation of organic dyes.
;
_journal_issue 42
_journal_name_full 'Chemical science'
_journal_page_first 8099
_journal_page_last 8102
_journal_paper_doi 10.1039/c8sc03168a
_journal_volume 9
_journal_year 2018
_chemical_formula_sum 'C42 H24 Dy3 N6 O16'
_chemical_formula_weight 1356.17
_chemical_name_common Dy-ABDC
_space_group_IT_number 225
_space_group_name_Hall '-F 4 2 3'
_space_group_name_H-M_alt 'F m -3 m'
_symmetry_cell_setting cubic
_symmetry_space_group_name_Hall '-F 4 2 3'
_symmetry_space_group_name_H-M 'F m -3 m'
_atom_sites_solution_hydrogens geom
_atom_sites_solution_primary direct
_atom_sites_solution_secondary difmap
_audit_creation_method SHELXL-97
_audit_update_record
;
2018-04-28 deposited with the CCDC.
2018-08-27 downloaded from the CCDC.
;
_cell_angle_alpha 90.00
_cell_angle_beta 90.00
_cell_angle_gamma 90.00
_cell_formula_units_Z 8
_cell_length_a 29.9107(6)
_cell_length_b 29.9107(6)
_cell_length_c 29.9107(6)
_cell_measurement_reflns_used 9865
_cell_measurement_temperature 240(2)
_cell_measurement_theta_max 68.296
_cell_measurement_theta_min 4.174
_cell_volume 26759.6(9)
_computing_cell_refinement 'BRUKER APEX II'
_computing_data_collection 'BRUKER APEX II'
_computing_data_reduction 'BRUKER APEX II'
_computing_molecular_graphics SHELXTL
_computing_publication_material SHELXTL
_computing_structure_refinement 'SHELXL-97 (Sheldrick, 1997)'
_computing_structure_solution 'SHELXS-97 (Sheldrick, 1990)'
_diffrn_ambient_temperature 240(2)
_diffrn_measured_fraction_theta_full 0.999
_diffrn_measured_fraction_theta_max 0.999
_diffrn_measurement_device_type 'Bruker APEX II CCD'
_diffrn_measurement_method 'phi and omega scans'
_diffrn_radiation_monochromator graphite
_diffrn_radiation_source 'IMuS micro-focus x-ray source'
_diffrn_radiation_type CuK\a
_diffrn_radiation_wavelength 1.54178
_diffrn_reflns_av_R_equivalents 0.1647
_diffrn_reflns_av_sigmaI/netI 0.0303
_diffrn_reflns_limit_h_max 35
_diffrn_reflns_limit_h_min -36
_diffrn_reflns_limit_k_max 31
_diffrn_reflns_limit_k_min -36
_diffrn_reflns_limit_l_max 36
_diffrn_reflns_limit_l_min -23
_diffrn_reflns_number 43329
_diffrn_reflns_theta_full 68.54
_diffrn_reflns_theta_max 68.54
_diffrn_reflns_theta_min 2.56
_exptl_absorpt_coefficient_mu 9.052
_exptl_absorpt_correction_T_max 0.5312
_exptl_absorpt_correction_T_min 0.4097
_exptl_absorpt_correction_type multi-scan
_exptl_absorpt_process_details 'BRUKER SADABS'
_exptl_crystal_colour orange
_exptl_crystal_density_diffrn 0.673
_exptl_crystal_density_method 'not measured'
_exptl_crystal_description octahedron
_exptl_crystal_F_000 5152
_exptl_crystal_size_max 0.12
_exptl_crystal_size_mid 0.12
_exptl_crystal_size_min 0.08
_refine_diff_density_max 1.117
_refine_diff_density_min -1.219
_refine_diff_density_rms 0.221
_refine_ls_extinction_method none
_refine_ls_goodness_of_fit_ref 1.203
_refine_ls_hydrogen_treatment constr
_refine_ls_matrix_type full
_refine_ls_number_parameters 41
_refine_ls_number_reflns 1293
_refine_ls_number_restraints 48
_refine_ls_restrained_S_all 1.266
_refine_ls_R_factor_all 0.0581
_refine_ls_R_factor_gt 0.0529
_refine_ls_shift/su_max 0.001
_refine_ls_shift/su_mean 0.000
_refine_ls_structure_factor_coef Fsqd
_refine_ls_weighting_details 'calc w=1/[\s^2^(Fo^2^)+(0.1074P)^2^+0.0000P] where P=(Fo^2^+2Fc^2^)/3'
_refine_ls_weighting_scheme calc
_refine_ls_wR_factor_gt 0.1535
_refine_ls_wR_factor_ref 0.1606
_reflns_number_gt 1120
_reflns_number_total 1293
_reflns_threshold_expression >2sigma(I)
_cod_data_source_file c8sc03168a2.cif
_cod_data_source_block lc70513_0m
_cod_depositor_comments 'Adding full bibliography for 1549850--1549852.cif.'
_cod_original_sg_symbol_H-M Fm-3m
_cod_database_code 1549851

loop_
_symmetry_equiv_pos_as_xyz
'x, y, z'
'-x, -y, z'
'-x, y, -z'
'x, -y, -z'
'z, x, y'
'z, -x, -y'
'-z, -x, y'
'-z, x, -y'
'y, z, x'
'-y, z, -x'
'y, -z, -x'
'-y, -z, x'
'y, x, -z'
'-y, -x, -z'
'y, -x, z'
'-y, x, z'
'x, z, -y'
'-x, z, y'
'-x, -z, -y'
'x, -z, y'
'z, y, -x'
'z, -y, x'
'-z, y, x'
'-z, -y, -x'
'x, y+1/2, z+1/2'
'-x, -y+1/2, z+1/2'
'-x, y+1/2, -z+1/2'
'x, -y+1/2, -z+1/2'
'z, x+1/2, y+1/2'
'z, -x+1/2, -y+1/2'
'-z, -x+1/2, y+1/2'
'-z, x+1/2, -y+1/2'
'y, z+1/2, x+1/2'
'-y, z+1/2, -x+1/2'
'y, -z+1/2, -x+1/2'
'-y, -z+1/2, x+1/2'
'y, x+1/2, -z+1/2'
'-y, -x+1/2, -z+1/2'
'y, -x+1/2, z+1/2'
'-y, x+1/2, z+1/2'
'x, z+1/2, -y+1/2'
'-x, z+1/2, y+1/2'
'-x, -z+1/2, -y+1/2'
'x, -z+1/2, y+1/2'
'z, y+1/2, -x+1/2'
'z, -y+1/2, x+1/2'
'-z, y+1/2, x+1/2'
'-z, -y+1/2, -x+1/2'
'x+1/2, y, z+1/2'
'-x+1/2, -y, z+1/2'
'-x+1/2, y, -z+1/2'
'x+1/2, -y, -z+1/2'
'z+1/2, x, y+1/2'
'z+1/2, -x, -y+1/2'
'-z+1/2, -x, y+1/2'
'-z+1/2, x, -y+1/2'
'y+1/2, z, x+1/2'
'-y+1/2, z, -x+1/2'
'y+1/2, -z, -x+1/2'
'-y+1/2, -z, x+1/2'
'y+1/2, x, -z+1/2'
'-y+1/2, -x, -z+1/2'
'y+1/2, -x, z+1/2'
'-y+1/2, x, z+1/2'
'x+1/2, z, -y+1/2'
'-x+1/2, z, y+1/2'
'-x+1/2, -z, -y+1/2'
'x+1/2, -z, y+1/2'
'z+1/2, y, -x+1/2'
'z+1/2, -y, x+1/2'
'-z+1/2, y, x+1/2'
'-z+1/2, -y, -x+1/2'
'x+1/2, y+1/2, z'
'-x+1/2, -y+1/2, z'
'-x+1/2, y+1/2, -z'
'x+1/2, -y+1/2, -z'
'z+1/2, x+1/2, y'
'z+1/2, -x+1/2, -y'
'-z+1/2, -x+1/2, y'
'-z+1/2, x+1/2, -y'
'y+1/2, z+1/2, x'
'-y+1/2, z+1/2, -x'
'y+1/2, -z+1/2, -x'
'-y+1/2, -z+1/2, x'
'y+1/2, x+1/2, -z'
'-y+1/2, -x+1/2, -z'
'y+1/2, -x+1/2, z'
'-y+1/2, x+1/2, z'
'x+1/2, z+1/2, -y'
'-x+1/2, z+1/2, y'
'-x+1/2, -z+1/2, -y'
'x+1/2, -z+1/2, y'
'z+1/2, y+1/2, -x'
'z+1/2, -y+1/2, x'
'-z+1/2, y+1/2, x'
'-z+1/2, -y+1/2, -x'
'-x, -y, -z'
'x, y, -z'
'x, -y, z'
'-x, y, z'
'-z, -x, -y'
'-z, x, y'
'z, x, -y'
'z, -x, y'
'-y, -z, -x'
'y, -z, x'
'-y, z, x'
'y, z, -x'
'-y, -x, z'
'y, x, z'
'-y, x, -z'
'y, -x, -z'
'-x, -z, y'
'x, -z, -y'
'x, z, y'
'-x, z, -y'
'-z, -y, x'
'-z, y, -x'
'z, -y, -x'
'z, y, x'
'-x, -y+1/2, -z+1/2'
'x, y+1/2, -z+1/2'
'x, -y+1/2, z+1/2'
'-x, y+1/2, z+1/2'
'-z, -x+1/2, -y+1/2'
'-z, x+1/2, y+1/2'
'z, x+1/2, -y+1/2'
'z, -x+1/2, y+1/2'
'-y, -z+1/2, -x+1/2'
'y, -z+1/2, x+1/2'
'-y, z+1/2, x+1/2'
'y, z+1/2, -x+1/2'
'-y, -x+1/2, z+1/2'
'y, x+1/2, z+1/2'
'-y, x+1/2, -z+1/2'
'y, -x+1/2, -z+1/2'
'-x, -z+1/2, y+1/2'
'x, -z+1/2, -y+1/2'
'x, z+1/2, y+1/2'
'-x, z+1/2, -y+1/2'
'-z, -y+1/2, x+1/2'
'-z, y+1/2, -x+1/2'
'z, -y+1/2, -x+1/2'
'z, y+1/2, x+1/2'
'-x+1/2, -y, -z+1/2'
'x+1/2, y, -z+1/2'
'x+1/2, -y, z+1/2'
'-x+1/2, y, z+1/2'
'-z+1/2, -x, -y+1/2'
'-z+1/2, x, y+1/2'
'z+1/2, x, -y+1/2'
'z+1/2, -x, y+1/2'
'-y+1/2, -z, -x+1/2'
'y+1/2, -z, x+1/2'
'-y+1/2, z, x+1/2'
'y+1/2, z, -x+1/2'
'-y+1/2, -x, z+1/2'
'y+1/2, x, z+1/2'
'-y+1/2, x, -z+1/2'
'y+1/2, -x, -z+1/2'
'-x+1/2, -z, y+1/2'
'x+1/2, -z, -y+1/2'
'x+1/2, z, y+1/2'
'-x+1/2, z, -y+1/2'
'-z+1/2, -y, x+1/2'
'-z+1/2, y, -x+1/2'
'z+1/2, -y, -x+1/2'
'z+1/2, y, x+1/2'
'-x+1/2, -y+1/2, -z'
'x+1/2, y+1/2, -z'
'x+1/2, -y+1/2, z'
'-x+1/2, y+1/2, z'
'-z+1/2, -x+1/2, -y'
'-z+1/2, x+1/2, y'
'z+1/2, x+1/2, -y'
'z+1/2, -x+1/2, y'
'-y+1/2, -z+1/2, -x'
'y+1/2, -z+1/2, x'
'-y+1/2, z+1/2, x'
'y+1/2, z+1/2, -x'
'-y+1/2, -x+1/2, z'
'y+1/2, x+1/2, z'
'-y+1/2, x+1/2, -z'
'y+1/2, -x+1/2, -z'
'-x+1/2, -z+1/2, y'
'x+1/2, -z+1/2, -y'
'x+1/2, z+1/2, y'
'-x+1/2, z+1/2, -y'
'-z+1/2, -y+1/2, x'
'-z+1/2, y+1/2, -x'
'z+1/2, -y+1/2, -x'
'z+1/2, y+1/2, x'

loop_
_atom_site_label
_atom_site_type_symbol
_atom_site_fract_x
_atom_site_fract_y
_atom_site_fract_z
_atom_site_U_iso_or_equiv
_atom_site_adp_type
_atom_site_occupancy
_atom_site_symmetry_multiplicity
_atom_site_calc_flag
_atom_site_refinement_flags
Dy01 Dy 0.5000 0.5000 0.589586(19) 0.0248(3) Uani 1 8 d S
O1 O 0.45839(12) 0.45839(12) 0.54161(12) 0.0212(14) Uani 1 6 d S
O2 O 0.5000 0.5681(2) 0.6226(2) 0.078(2) Uani 1 2 d S
C1 C 0.5000 0.6089(3) 0.6089(3) 0.078(4) Uani 1 4 d SDU
C2 C 0.5000 0.6442(2) 0.6442(2) 0.118(6) Uani 1 4 d SDU
C3 C 0.5000 0.6329(5) 0.6886(4) 0.183(8) Uani 1 2 d SDU
H3 H 0.5000 0.6027 0.6974 0.220 Uiso 1 2 calc SR
C5 C 0.5000 0.7123(3) 0.7123(3) 0.251(13) Uani 1 4 d SDU
C4 C 0.5000 0.6676(5) 0.7213(5) 0.222(9) Uani 1 2 d SDU
H4 H 0.5000 0.6590 0.7516 0.266 Uiso 1 2 calc SR
N1 N 0.5000 0.7382(6) 0.7618(6) 0.239(14) Uani 1 4 d SDU

loop_
_atom_site_aniso_label
_atom_site_aniso_U_11
_atom_site_aniso_U_22
_atom_site_aniso_U_33
_atom_site_aniso_U_23
_atom_site_aniso_U_13
_atom_site_aniso_U_12
Dy01 0.0310(3) 0.0310(3) 0.0124(4) 0.000 0.000 0.000
O1 0.0212(14) 0.0212(14) 0.0212(14) -0.0007(13) -0.0007(13) 0.0007(13)
O2 0.093(5) 0.079(5) 0.061(4) -0.045(4) 0.000 0.000
C1 0.102(11) 0.067(6) 0.067(6) -0.038(8) 0.000 0.000
C2 0.162(16) 0.096(7) 0.096(7) -0.062(9) 0.000 0.000
C3 0.30(2) 0.171(12) 0.084(7) -0.077(9) 0.000 0.000
C5 0.40(3) 0.177(13) 0.177(13) -0.093(17) 0.000 0.000
C4 0.37(2) 0.199(15) 0.097(10) -0.085(12) 0.000 0.000
N1 0.42(3) 0.150(16) 0.150(16) -0.035(18) 0.000 0.000

loop_
_atom_type_symbol
_atom_type_description
_atom_type_scat_dispersion_real
_atom_type_scat_dispersion_imag
_atom_type_scat_source
C C 0.0181 0.0091 'International Tables Vol C Tables 4.2.6.8 and 6.1.1.4'
Dy Dy -9.8046 9.8477 'International Tables Vol C Tables 4.2.6.8 and 6.1.1.4'
N N 0.0311 0.0180 'International Tables Vol C Tables 4.2.6.8 and 6.1.1.4'
O O 0.0492 0.0322 'International Tables Vol C Tables 4.2.6.8 and 6.1.1.4'
H H 0.0000 0.0000 'International Tables Vol C Tables 4.2.6.8 and 6.1.1.4'

loop_
_geom_angle_atom_site_label_1
_geom_angle_atom_site_label_2
_geom_angle_atom_site_label_3
_geom_angle
_geom_angle_site_symmetry_1
_geom_angle_site_symmetry_3
O2 Dy01 O2 128.2(4) 110 109_665
O2 Dy01 O2 79.01(16) 110 .
O2 Dy01 O2 79.01(16) 109_665 .
O2 Dy01 O2 79.01(16) 110 2_665
O2 Dy01 O2 79.01(16) 109_665 2_665
O2 Dy01 O2 128.2(4) . 2_665
O2 Dy01 O1 140.26(10) 110 .
O2 Dy01 O1 77.5(2) 109_665 .
O2 Dy01 O1 140.26(11) . .
O2 Dy01 O1 77.5(2) 2_665 .
O2 Dy01 O1 77.5(2) 110 100_655
O2 Dy01 O1 140.26(11) 109_665 100_655
O2 Dy01 O1 140.26(11) . 100_655
O2 Dy01 O1 77.5(2) 2_665 100_655
O1 Dy01 O1 66.47(16) . 100_655
O2 Dy01 O1 140.26(11) 110 99_565
O2 Dy01 O1 77.5(2) 109_665 99_565
O2 Dy01 O1 77.5(2) . 99_565
O2 Dy01 O1 140.26(11) 2_665 99_565
O1 Dy01 O1 66.47(16) . 99_565
O1 Dy01 O1 101.6(3) 100_655 99_565
O2 Dy01 O1 77.5(2) 110 2_665
O2 Dy01 O1 140.26(11) 109_665 2_665
O2 Dy01 O1 77.5(2) . 2_665
O2 Dy01 O1 140.26(11) 2_665 2_665
O1 Dy01 O1 101.6(3) . 2_665
O1 Dy01 O1 66.47(16) 100_655 2_665
O1 Dy01 O1 66.47(16) 99_565 2_665
O2 Dy01 Dy01 160.9(2) 110 101_666
O2 Dy01 Dy01 70.9(2) 109_665 101_666
O2 Dy01 Dy01 107.98(14) . 101_666
O2 Dy01 Dy01 107.98(14) 2_665 101_666
O1 Dy01 Dy01 33.45(6) . 101_666
O1 Dy01 Dy01 86.60(13) 100_655 101_666
O1 Dy01 Dy01 33.45(6) 99_565 101_666
O1 Dy01 Dy01 86.60(13) 2_665 101_666
O2 Dy01 Dy01 107.98(13) 110 105_666
O2 Dy01 Dy01 107.98(14) 109_665 105_666
O2 Dy01 Dy01 160.9(2) . 105_666
O2 Dy01 Dy01 70.9(2) 2_665 105_666
O1 Dy01 Dy01 33.45(6) . 105_666
O1 Dy01 Dy01 33.45(6) 100_655 105_666
O1 Dy01 Dy01 86.60(13) 99_565 105_666
O1 Dy01 Dy01 86.60(13) 2_665 105_666
Dy01 Dy01 Dy01 60.0 101_666 105_666
O2 Dy01 Dy01 107.98(14) 110 9
O2 Dy01 Dy01 107.98(14) 109_665 9
O2 Dy01 Dy01 70.9(2) . 9
O2 Dy01 Dy01 160.9(2) 2_665 9
O1 Dy01 Dy01 86.60(13) . 9
O1 Dy01 Dy01 86.60(13) 100_655 9
O1 Dy01 Dy01 33.45(6) 99_565 9
O1 Dy01 Dy01 33.45(6) 2_665 9
Dy01 Dy01 Dy01 60.0 101_666 9
Dy01 Dy01 Dy01 90.0 105_666 9
O2 Dy01 Dy01 70.9(2) 110 5
O2 Dy01 Dy01 160.9(2) 109_665 5
O2 Dy01 Dy01 107.98(14) . 5
O2 Dy01 Dy01 107.98(14) 2_665 5
O1 Dy01 Dy01 86.60(13) . 5
O1 Dy01 Dy01 33.45(6) 100_655 5
O1 Dy01 Dy01 86.60(13) 99_565 5
O1 Dy01 Dy01 33.45(6) 2_665 5
Dy01 Dy01 Dy01 90.0 101_666 5
Dy01 Dy01 Dy01 60.0 105_666 5
Dy01 Dy01 Dy01 60.0 9 5
Dy01 O1 Dy01 113.10(12) . 105_666
Dy01 O1 Dy01 113.10(12) . 101_666
Dy01 O1 Dy01 113.10(12) 105_666 101_666
C1 O2 Dy01 135.5(6) . .
O2 C1 O2 127.2(10) 18_655 .
O2 C1 C2 116.4(5) 18_655 .
O2 C1 C2 116.4(5) . .
C3 C2 C3 118.6(13) 18_655 .
C3 C2 C1 120.7(7) 18_655 .
C3 C2 C1 120.7(7) . .
C2 C3 C4 119.0(13) . .
C2 C3 H3 120.5 . .
C4 C3 H3 120.5 . .
C4 C5 C4 112.9(14) 18_655 .
C4 C5 N1 106.1(10) 18_655 121_666
C4 C5 N1 140.9(12) . 121_666
C4 C5 N1 140.9(12) 18_655 .
C4 C5 N1 106.1(10) . .
N1 C5 N1 34.8(17) 121_666 .
C5 C4 C3 125.2(14) . .
C5 C4 H4 117.4 . .
C3 C4 H4 117.4 . .
N1 N1 C5 72.6(9) 121_666 .
N1 N1 C5 72.6(8) 121_666 121_666
C5 N1 C5 145.2(17) . 121_666

loop_
_geom_bond_atom_site_label_1
_geom_bond_atom_site_label_2
_geom_bond_distance
_geom_bond_site_symmetry_2
Dy01 O2 2.265(6) 110
Dy01 O2 2.265(6) 109_665
Dy01 O2 2.265(6) .
Dy01 O2 2.265(6) 2_665
Dy01 O1 2.2709(17) .
Dy01 O1 2.2709(17) 100_655
Dy01 O1 2.2709(17) 99_565
Dy01 O1 2.2709(17) 2_665
Dy01 Dy01 3.7895(8) 101_666
Dy01 Dy01 3.7895(8) 105_666
Dy01 Dy01 3.7895(8) 9
Dy01 Dy01 3.7895(8) 5
O1 Dy01 2.2709(17) 105_666
O1 Dy01 2.2709(17) 101_666
O2 C1 1.287(9) .
C1 O2 1.287(9) 18_655
C1 C2 1.493(13) .
C2 C3 1.370(13) 18_655
C2 C3 1.370(13) .
C3 C4 1.427(13) .
C3 H3 0.9400 .
C5 C4 1.364(15) 18_655
C5 C4 1.364(15) .
C5 N1 1.672(14) 121_666
C5 N1 1.672(14) .
C4 H4 0.9400 .
N1 N1 1.00(5) 121_666
N1 C5 1.672(14) 121_666
